data_2243379
loop_
_publ_author_name
'Greene, John'
'Kopplin, Noa'
'Roireau, Jack'
'Bezpalko, Mark'
'Kassel, Scott'
'Giuliano, Michael W.'
'Giuliano, Robert'

_publ_section_title
;
 Synthesis and crystal structure of
 (2<i>S</i>,4a<i>R</i>,8a<i>R</i>)-6-oxo-2,4a,6,8a-tetrahydropyrano[3,2-<i>b</i>]pyran-2-carboxamide
;
_journal_coeditor_code ZL4038
_journal_issue 5
_journal_name_full 'Acta Crystallographica Section E'
_journal_page_first 761
_journal_page_last 764
_journal_paper_doi 10.1107/S2056989020001292
_journal_volume 76
_journal_year 2020
_chemical_absolute_configuration syn
_chemical_formula_iupac 'C9 H9 N O4'
_chemical_formula_moiety 'C9 H9 N O4'
_chemical_formula_sum 'C9 H9 N O4'
_chemical_formula_weight 195.17
_chemical_name_systematic
(2<i>S</i>,4a<i>R</i>,8a<i>R</i>)-6-Oxo-2,4a,6,8a-tetrahydropyrano[3,2-<i>b</i>]pyran-2-carboxamide
_space_group_crystal_system orthorhombic
_space_group_IT_number 19
_space_group_name_Hall 'P 2ac 2ab'
_space_group_name_H-M_alt 'P 21 21 21'
_atom_sites_solution_hydrogens mixed
_atom_sites_solution_primary direct
_audit_creation_method
;
Olex2 1.2
(compiled May 18 2018 14:05:52 for OlexSys, GUI svn.r5506)
;
_cell_angle_alpha 90
_cell_angle_beta 90
_cell_angle_gamma 90
_cell_formula_units_Z 4
_cell_length_a 4.92790(10)
_cell_length_b 10.6350(3)
_cell_length_c 15.8788(4)
_cell_measurement_reflns_used 8408
_cell_measurement_temperature 100(2)
_cell_measurement_theta_max 30.17
_cell_measurement_theta_min 2.30
_cell_volume 832.18(4)
_computing_cell_refinement
;
SAINT (Bruker, 2015)
;
_computing_data_collection
;
APEX3 (Bruker, 2016)
;
_computing_data_reduction
;
SAINT (Bruker, 2015)
;
_computing_molecular_graphics
;
<i>OLEX2</i> (Dolomanov <i>et al</i>., 2009)
;
_computing_publication_material
;
<i>OLEX2</i> (Dolomanov <i>et al</i>., 2009)
;
_computing_structure_refinement
;
SHELXL2014 (Sheldrick, 2015)
;
_computing_structure_solution
;
SIR92 (Altomare <i>et al</i>., 1994)
;
_diffrn_ambient_temperature 99.98
_diffrn_detector 'Bruker APEX2 area detector'
_diffrn_detector_area_resol_mean 8
_diffrn_measured_fraction_theta_full 1.000
_diffrn_measured_fraction_theta_max 1.000
_diffrn_measurement_device '\k-geometry diffractometer'
_diffrn_measurement_device_type 'Bruker SMART APEXII area detector'
_diffrn_measurement_method '\w and \f scans'
_diffrn_radiation_monochromator graphite
_diffrn_radiation_type MoK\a
_diffrn_radiation_wavelength 0.71073
_diffrn_reflns_av_R_equivalents 0.0314
_diffrn_reflns_av_unetI/netI 0.0222
_diffrn_reflns_limit_h_max 6
_diffrn_reflns_limit_h_min -5
_diffrn_reflns_limit_k_max 14
_diffrn_reflns_limit_k_min -15
_diffrn_reflns_limit_l_max 22
_diffrn_reflns_limit_l_min -22
_diffrn_reflns_number 14252
_diffrn_reflns_theta_full 26.000
_diffrn_reflns_theta_max 30.198
_diffrn_reflns_theta_min 2.305
_diffrn_source 'sealed tube'
_diffrn_standards_number 0
_exptl_absorpt_coefficient_mu 0.124
_exptl_absorpt_correction_T_max 0.7460
_exptl_absorpt_correction_T_min 0.6540
_exptl_absorpt_correction_type multi-scan
_exptl_absorpt_process_details
;
(SADABS; Krause <i>et al</i>., 2015)
;
_exptl_crystal_colour colourless
_exptl_crystal_density_diffrn 1.558
_exptl_crystal_description prism
_exptl_crystal_F_000 408
_exptl_crystal_size_max 0.4
_exptl_crystal_size_mid 0.3
_exptl_crystal_size_min 0.18
_refine_diff_density_max 0.348
_refine_diff_density_min -0.201
_refine_ls_abs_structure_details
;
Flack <i>x</i> determined using 928 quotients
[(<i>I</i>^+^)-(<i>I</i>^-^)]/[(<i>I</i>^+^)+(<i>I</i>^-^)]
(Parsons et al., 2013)
;
_refine_ls_abs_structure_Flack -0.1(3)
_refine_ls_extinction_method none
_refine_ls_goodness_of_fit_ref 1.040
_refine_ls_hydrogen_treatment mixed
_refine_ls_matrix_type full
_refine_ls_number_parameters 135
_refine_ls_number_reflns 2461
_refine_ls_number_restraints 0
_refine_ls_restrained_S_all 1.040
_refine_ls_R_factor_all 0.0334
_refine_ls_R_factor_gt 0.0318
_refine_ls_shift/su_max 0.000
_refine_ls_shift/su_mean 0.000
_refine_ls_structure_factor_coef Fsqd
_refine_ls_weighting_details 'w=1/[\s^2^(Fo^2^)+(0.0446P)^2^+0.2050P] where P=(Fo^2^+2Fc^2^)/3'
_refine_ls_weighting_scheme calc
_refine_ls_wR_factor_gt 0.0790
_refine_ls_wR_factor_ref 0.0801
_reflns_number_gt 2366
_reflns_number_total 2461
_reflns_threshold_expression 'I > 2\s(I)'
_cod_data_source_file zl4038sup1.cif
_cod_data_source_block I
_cod_database_code 2243379
_shelx_space_group_comment
;
The symmetry employed for this shelxl refinement is uniquely defined
by the following loop, which should always be used as a source of
symmetry information in preference to the above space-group names.
They are only intended as comments.
;

loop_
_space_group_symop_operation_xyz
'x, y, z'
'x+1/2, -y+1/2, -z'
'-x, y+1/2, -z+1/2'
'-x+1/2, -y, z+1/2'

loop_
_atom_site_type_symbol
_atom_site_label
_atom_site_fract_x
_atom_site_fract_y
_atom_site_fract_z
_atom_site_U_iso_or_equiv
_atom_site_adp_type
_atom_site_calc_flag
_atom_site_occupancy
_atom_site_disorder_assembly
_atom_site_disorder_group
O O1 0.7129(2) 0.30730(10) 0.31022(7) 0.0145(2) Uani d 1 . .
C C2 0.5987(3) 0.22091(15) 0.36070(9) 0.0141(3) Uani d 1 . .
O O2 0.7069(3) 0.11890(11) 0.36663(8) 0.0198(3) Uani d 1 . .
C C3 0.3563(3) 0.25659(15) 0.40997(9) 0.0155(3) Uani d 1 . .
H H3 0.2482 0.1928 0.4350 0.019 Uiso calc 1 . .
C C4 0.2869(3) 0.37655(14) 0.41980(10) 0.0154(3) Uani d 1 . .
H H4 0.1413 0.3982 0.4562 0.019 Uiso calc 1 . .
C C4A 0.4377(3) 0.47756(14) 0.37369(9) 0.0121(3) Uani d 1 . .
H H4A 0.3071 0.5453 0.3574 0.015 Uiso calc 1 . .
O O5 0.6340(2) 0.52880(10) 0.43085(6) 0.0118(2) Uani d 1 . .
C C6 0.7796(3) 0.63226(13) 0.39613(9) 0.0107(3) Uani d 1 . .
H H6 0.9519 0.6405 0.4289 0.013 Uiso calc 1 . .
C C7 0.8579(3) 0.61248(14) 0.30510(9) 0.0126(3) Uani d 1 . .
H H7 0.9754 0.6718 0.2792 0.015 Uiso calc 1 . .
C C8 0.7700(3) 0.51613(14) 0.25988(9) 0.0140(3) Uani d 1 . .
H H8 0.8362 0.5046 0.2042 0.017 Uiso calc 1 . .
C C8A 0.5687(3) 0.42536(14) 0.29495(9) 0.0124(3) Uani d 1 . .
H H8A 0.4244 0.4103 0.2518 0.015 Uiso calc 1 . .
C C9 0.6280(3) 0.75809(14) 0.40406(8) 0.0112(3) Uani d 1 . .
O O3 0.3793(2) 0.76516(11) 0.40436(7) 0.0163(2) Uani d 1 . .
N N1 0.7940(3) 0.85729(13) 0.40610(9) 0.0151(3) Uani d 1 . .
H H1A 0.735(5) 0.933(2) 0.4068(15) 0.033(6) Uiso d 1 . .
H H1B 0.967(5) 0.845(2) 0.4125(13) 0.017(5) Uiso d 1 . .

loop_
_atom_site_aniso_label
_atom_site_aniso_U_11
_atom_site_aniso_U_22
_atom_site_aniso_U_33
_atom_site_aniso_U_12
_atom_site_aniso_U_13
_atom_site_aniso_U_23
O1 0.0173(5) 0.0092(5) 0.0170(5) 0.0032(4) 0.0028(4) -0.0007(4)
C2 0.0161(7) 0.0111(7) 0.0151(6) -0.0009(5) -0.0026(5) -0.0014(5)
O2 0.0235(6) 0.0102(5) 0.0255(6) 0.0034(4) 0.0003(5) 0.0013(4)
C3 0.0137(6) 0.0138(7) 0.0189(7) -0.0026(6) 0.0003(5) 0.0016(6)
C4 0.0121(6) 0.0140(7) 0.0202(7) -0.0014(5) 0.0027(5) -0.0012(5)
C4A 0.0104(6) 0.0093(6) 0.0166(6) 0.0006(5) 0.0004(5) -0.0011(5)
O5 0.0140(5) 0.0093(5) 0.0121(4) -0.0021(4) 0.0006(4) 0.0006(4)
C6 0.0103(6) 0.0087(6) 0.0130(6) -0.0001(5) -0.0001(5) 0.0005(5)
C7 0.0116(6) 0.0119(6) 0.0145(6) 0.0021(5) 0.0030(5) 0.0029(5)
C8 0.0170(7) 0.0133(7) 0.0117(6) 0.0035(6) 0.0023(5) 0.0018(5)
C8A 0.0153(7) 0.0088(6) 0.0130(6) 0.0021(5) -0.0017(5) -0.0005(5)
C9 0.0144(6) 0.0096(6) 0.0097(5) 0.0009(5) 0.0001(5) -0.0001(5)
O3 0.0121(5) 0.0128(5) 0.0240(5) 0.0019(4) 0.0016(4) -0.0016(4)
N1 0.0155(6) 0.0082(6) 0.0215(6) 0.0000(5) -0.0023(5) 0.0015(5)

loop_
_atom_type_symbol
_atom_type_description
_atom_type_scat_dispersion_real
_atom_type_scat_dispersion_imag
_atom_type_scat_source
C C 0.0033 0.0016 'International Tables Vol C Tables 4.2.6.8 and 6.1.1.4'
H H 0.0000 0.0000 'International Tables Vol C Tables 4.2.6.8 and 6.1.1.4'
N N 0.0061 0.0033 'International Tables Vol C Tables 4.2.6.8 and 6.1.1.4'
O O 0.0106 0.0060 'International Tables Vol C Tables 4.2.6.8 and 6.1.1.4'

loop_
_geom_angle_atom_site_label_1
_geom_angle_atom_site_label_2
_geom_angle_atom_site_label_3
_geom_angle_site_symmetry_1
_geom_angle_site_symmetry_3
_geom_angle
_geom_angle_publ_flag
C2 O1 C8A . . 118.85(12) ?
O1 C2 C3 . . 118.63(14) ?
O2 C2 O1 . . 118.31(14) ?
O2 C2 C3 . . 122.97(14) ?
C2 C3 H3 . . 119.5 ?
C4 C3 C2 . . 121.08(14) ?
C4 C3 H3 . . 119.5 ?
C3 C4 H4 . . 119.9 ?
C3 C4 C4A . . 120.23(14) ?
C4A C4 H4 . . 119.9 ?
C4 C4A H4A . . 108.9 ?
C4 C4A C8A . . 110.65(12) ?
O5 C4A C4 . . 107.33(12) ?
O5 C4A H4A . . 108.9 ?
O5 C4A C8A . . 112.00(12) ?
C8A C4A H4A . . 108.9 ?
C6 O5 C4A . . 112.85(11) ?
O5 C6 H6 . . 107.1 ?
O5 C6 C7 . . 113.04(12) ?
O5 C6 C9 . . 113.33(12) ?
C7 C6 H6 . . 107.1 ?
C7 C6 C9 . . 108.88(11) ?
C9 C6 H6 . . 107.1 ?
C6 C7 H7 . . 118.6 ?
C8 C7 C6 . . 122.88(13) ?
C8 C7 H7 . . 118.6 ?
C7 C8 H8 . . 119.5 ?
C7 C8 C8A . . 121.06(13) ?
C8A C8 H8 . . 119.5 ?
O1 C8A C4A . . 112.66(12) ?
O1 C8A C8 . . 107.10(12) ?
O1 C8A H8A . . 108.7 ?
C4A C8A H8A . . 108.7 ?
C8 C8A C4A . . 110.78(12) ?
C8 C8A H8A . . 108.7 ?
O3 C9 C6 . . 122.57(14) ?
O3 C9 N1 . . 124.26(15) ?
N1 C9 C6 . . 113.09(13) ?
C9 N1 H1A . . 122.5(17) ?
C9 N1 H1B . . 118.8(14) ?
H1A N1 H1B . . 118(2) ?

loop_
_geom_bond_atom_site_label_1
_geom_bond_atom_site_label_2
_geom_bond_site_symmetry_2
_geom_bond_distance
_geom_bond_publ_flag
O1 C2 . 1.3428(18) ?
O1 C8A . 1.4629(18) ?
C2 O2 . 1.2126(19) ?
C2 C3 . 1.478(2) ?
C3 H3 . 0.9500 ?
C3 C4 . 1.330(2) ?
C4 H4 . 0.9500 ?
C4 C4A . 1.497(2) ?
C4A H4A . 1.0000 ?
C4A O5 . 1.4343(18) ?
C4A C8A . 1.513(2) ?
O5 C6 . 1.4243(17) ?
C6 H6 . 1.0000 ?
C6 C7 . 1.511(2) ?
C6 C9 . 1.538(2) ?
C7 H7 . 0.9500 ?
C7 C8 . 1.324(2) ?
C8 H8 . 0.9500 ?
C8 C8A . 1.492(2) ?
C8A H8A . 1.0000 ?
C9 O3 . 1.2280(19) ?
C9 N1 . 1.335(2) ?
N1 H1A . 0.86(3) ?
N1 H1B . 0.87(2) ?

loop_
_geom_hbond_atom_site_label_D
_geom_hbond_atom_site_label_H
_geom_hbond_atom_site_label_A
_geom_hbond_site_symmetry_A
_geom_hbond_distance_DH
_geom_hbond_distance_HA
_geom_hbond_distance_DA
_geom_hbond_angle_DHA
N1 H1A O2 1_565 0.86(3) 2.08(3) 2.8840(18) 156(2)
N1 H1B O3 1_655 0.87(2) 2.21(2) 3.0462(18) 163.1(19)
C6 H6 O3 1_655 1.00 2.52 3.2787(19) 132.5

loop_
_geom_torsion_atom_site_label_1
_geom_torsion_atom_site_label_2
_geom_torsion_atom_site_label_3
_geom_torsion_atom_site_label_4
_geom_torsion_site_symmetry_1
_geom_torsion_site_symmetry_2
_geom_torsion_site_symmetry_3
_geom_torsion_site_symmetry_4
_geom_torsion
_geom_torsion_publ_flag
O1 C2 C3 C4 . . . . -15.0(2) ?
C2 O1 C8A C4A . . . . 41.32(17) ?
C2 O1 C8A C8 . . . . 163.37(12) ?
C2 C3 C4 C4A . . . . 6.2(2) ?
O2 C2 C3 C4 . . . . 161.46(16) ?
C3 C4 C4A O5 . . . . -98.05(16) ?
C3 C4 C4A C8A . . . . 24.4(2) ?
C4 C4A O5 C6 . . . . -176.04(11) ?
C4 C4A C8A O1 . . . . -46.75(16) ?
C4 C4A C8A C8 . . . . -166.70(12) ?
C4A O5 C6 C7 . . . . -41.21(16) ?
C4A O5 C6 C9 . . . . 83.29(14) ?
O5 C4A C8A O1 . . . . 72.95(15) ?
O5 C4A C8A C8 . . . . -47.00(16) ?
O5 C6 C7 C8 . . . . 8.0(2) ?
O5 C6 C9 O3 . . . . -30.03(19) ?
O5 C6 C9 N1 . . . . 153.21(13) ?
C6 C7 C8 C8A . . . . 4.7(2) ?
C7 C6 C9 O3 . . . . 96.70(16) ?
C7 C6 C9 N1 . . . . -80.06(15) ?
C7 C8 C8A O1 . . . . -108.78(16) ?
C7 C8 C8A C4A . . . . 14.4(2) ?
C8A O1 C2 O2 . . . . 173.12(13) ?
C8A O1 C2 C3 . . . . -10.21(19) ?
C8A C4A O5 C6 . . . . 62.33(15) ?
C9 C6 C7 C8 . . . . -118.85(16) ?

_cod_database_fobs_code 2243379
